data_4132393
loop_
_publ_author_name
'Passarelli, James V.'
'Fairfield, Daniel J.'
'Sather, Nicholas A.'
'Hendricks, Mark P.'
'Sai, Hiroaki'
'Stern, Charlotte L.'
'Stupp, Samuel I.'

_publ_section_title
;
 Enhanced Out-of-Plane Conductivity and Photovoltaic Performance in n = 1
 Layered Perovskites through Organic Cation Design.
;
_journal_issue 23
_journal_name_full 'Journal of the American Chemical Society'
_journal_page_first 7313
_journal_page_last 7323
_journal_paper_doi 10.1021/jacs.8b03659
_journal_volume 140
_journal_year 2018
_chemical_formula_moiety 'I4 Pb, 2(C13 H16 N O)'
_chemical_formula_sum 'C26 H32 I4 N2 O2 Pb'
_chemical_formula_weight 1119.32
_space_group_crystal_system monoclinic
_space_group_IT_number 14
_space_group_name_Hall '-P 2ybc'
_space_group_name_H-M_alt 'P 1 21/c 1'
_atom_sites_solution_hydrogens geom
_atom_sites_solution_primary direct
_audit_creation_date 2018-04-30
_audit_creation_method
;
Olex2 1.2
(compiled 2018.04.26 svn.r3504 for OlexSys, GUI svn.r5492)
;
_cell_angle_alpha 90
_cell_angle_beta 95.2834(19)
_cell_angle_gamma 90
_cell_formula_units_Z 2
_cell_length_a 23.0465(10)
_cell_length_b 8.8619(4)
_cell_length_c 8.2792(4)
_cell_measurement_reflns_used 9982
_cell_measurement_temperature 299(2)
_cell_measurement_theta_max 65.037
_cell_measurement_theta_min 3.85
_cell_volume 1683.72(13)
_computing_cell_refinement 'SAINT v8.37A (Bruker, 2015)'
_computing_data_collection 'APEX2 V2014.11-0 (Bruker, 2014)'
_computing_data_reduction 'SAINT v8.37A (Bruker, 2015)'
_computing_molecular_graphics 'Olex2 (Dolomanov et al., 2009)'
_computing_publication_material 'Olex2 (Dolomanov et al., 2009)'
_computing_structure_refinement 'XL (Sheldrick, 2008)'
_computing_structure_solution 'XS (Sheldrick, 2008)'
_diffrn_ambient_temperature 299.11
_diffrn_detector_area_resol_mean 8
_diffrn_measured_fraction_theta_full 0.991
_diffrn_measured_fraction_theta_max 0.991
_diffrn_measurement_device_type 'Bruker APEX-II CCD'
_diffrn_measurement_method '\f and \w scans'
_diffrn_radiation_monochromator 'MX optics'
_diffrn_radiation_type CuK\a
_diffrn_radiation_wavelength 1.54178
_diffrn_reflns_av_R_equivalents 0.0515
_diffrn_reflns_av_unetI/netI 0.0321
_diffrn_reflns_Laue_measured_fraction_full 0.991
_diffrn_reflns_Laue_measured_fraction_max 0.991
_diffrn_reflns_limit_h_max 26
_diffrn_reflns_limit_h_min -27
_diffrn_reflns_limit_k_max 9
_diffrn_reflns_limit_k_min -10
_diffrn_reflns_limit_l_max 9
_diffrn_reflns_limit_l_min -9
_diffrn_reflns_number 22307
_diffrn_reflns_point_group_measured_fraction_full 0.991
_diffrn_reflns_point_group_measured_fraction_max 0.991
_diffrn_reflns_theta_full 65.220
_diffrn_reflns_theta_max 65.220
_diffrn_reflns_theta_min 5.351
_diffrn_source 'sealed tube'
_diffrn_standards_number 0
_exptl_absorpt_coefficient_mu 38.713
_exptl_absorpt_correction_T_max 0.7526
_exptl_absorpt_correction_T_min 0.4724
_exptl_absorpt_correction_type multi-scan
_exptl_absorpt_process_details
'SADABS-2016/2 (Bruker,2016/2) was used for absorption correction. wR2(int) was 0.1333 before and 0.0740 after correction. The Ratio of minimum to maximum transmission is 0.6277. The \l/2 correction factor is Not present.'
_exptl_crystal_colour yellow
_exptl_crystal_colour_primary yellow
_exptl_crystal_density_diffrn 2.208
_exptl_crystal_description Plate
_exptl_crystal_F_000 1024
_exptl_crystal_preparation
'Crystals were prepared by dissolving 2:1 Cattion:lead (II) iodide in GBL and vapor diffusion of DCM.'
_exptl_crystal_size_max 0.363
_exptl_crystal_size_mid 0.114
_exptl_crystal_size_min 0.038
_refine_diff_density_max 2.559
_refine_diff_density_min -1.367
_refine_diff_density_rms 0.149
_refine_ls_extinction_method none
_refine_ls_goodness_of_fit_ref 1.104
_refine_ls_hydrogen_treatment constr
_refine_ls_matrix_type full
_refine_ls_number_parameters 161
_refine_ls_number_reflns 2847
_refine_ls_number_restraints 0
_refine_ls_restrained_S_all 1.104
_refine_ls_R_factor_all 0.0400
_refine_ls_R_factor_gt 0.0374
_refine_ls_shift/su_max 0.000
_refine_ls_shift/su_mean 0.000
_refine_ls_structure_factor_coef Fsqd
_refine_ls_weighting_details 'w=1/[\s^2^(Fo^2^)+(0.0667P)^2^+2.3773P] where P=(Fo^2^+2Fc^2^)/3'
_refine_ls_weighting_scheme calc
_refine_ls_wR_factor_gt 0.1064
_refine_ls_wR_factor_ref 0.1097
_reflns_Friedel_coverage 0.000
_reflns_number_gt 2613
_reflns_number_total 2847
_reflns_threshold_expression 'I > 2\s(I)'
_cod_data_source_file ja8b03659_si_002.cif
_cod_data_source_block 2_napthyl_propyl
_cod_original_cell_volume 1683.73(13)
_cod_database_code 4132393
_shelx_shelxl_version_number 2016/6
_shelx_space_group_comment
;
The symmetry employed for this shelxl refinement is uniquely defined
by the following loop, which should always be used as a source of
symmetry information in preference to the above space-group names.
They are only intended as comments.
;
_shelx_estimated_absorpt_t_max 0.321
_shelx_estimated_absorpt_t_min 0.025
_olex2_refinement_description
;
1. Fixed Uiso
 At 1.2 times of:
  All C(H) groups, All C(H,H) groups, All N(H,H,H) groups
2.a Secondary CH2 refined with riding coordinates:
 C11(H11A,H11B), C12(H12A,H12B), C13(H13A,H13B)
2.b Aromatic/amide H refined with riding coordinates:
 C3(H3), C4(H4), C5(H5), C6(H6), C8(H8), C9(H9), C10(H10)
2.c Idealised Me refined as rotating group:
 N1(H1A,H1B,H1C)
;
_olex2_exptl_crystal_mounting_method 'Crystals were mounted onto a kapton loop using grease to secure crystals.'
_olex2_submission_special_instructions 'No special instructions were received'

loop_
_space_group_symop_operation_xyz
'x, y, z'
'-x, y+1/2, -z+1/2'
'-x, -y, -z'
'x, -y-1/2, z-1/2'

loop_
_atom_site_label
_atom_site_type_symbol
_atom_site_fract_x
_atom_site_fract_y
_atom_site_fract_z
_atom_site_U_iso_or_equiv
_atom_site_adp_type
_atom_site_occupancy
_atom_site_site_symmetry_order
_atom_site_calc_flag
_atom_site_refinement_flags_posn
_atom_site_refinement_flags_adp
_atom_site_refinement_flags_occupancy
Pb1 Pb 0.000000 0.500000 0.500000 0.05132(16) Uani 1 2 d S T P
I1 I 0.02390(2) 0.30563(6) 0.81883(5) 0.07319(19) Uani 1 1 d . . .
I2 I 0.13654(2) 0.56498(7) 0.52364(7) 0.0826(2) Uani 1 1 d . . .
O1 O 0.2816(3) 0.4193(9) 0.9263(8) 0.100(2) Uani 1 1 d . . .
N1 N 0.1195(3) 0.5393(10) 1.0796(11) 0.092(2) Uani 1 1 d . . .
H1A H 0.097864 0.482319 1.008901 0.111 Uiso 1 1 calc GR . .
H1B H 0.109694 0.635742 1.064583 0.111 Uiso 1 1 calc GR . .
H1C H 0.113452 0.511838 1.180080 0.111 Uiso 1 1 calc GR . .
C1 C 0.3390(4) 0.4177(11) 0.8971(12) 0.084(2) Uani 1 1 d . . .
C2 C 0.3512(4) 0.4970(9) 0.7537(12) 0.075(2) Uani 1 1 d . . .
C3 C 0.3077(4) 0.5714(12) 0.6528(12) 0.088(2) Uani 1 1 d . . .
H3 H 0.268995 0.567656 0.675789 0.106 Uiso 1 1 calc R . .
C4 C 0.3227(6) 0.6478(16) 0.5229(16) 0.126(4) Uani 1 1 d . . .
H4 H 0.294234 0.700971 0.459477 0.151 Uiso 1 1 calc R . .
C5 C 0.3791(7) 0.6496(18) 0.481(2) 0.146(6) Uani 1 1 d . . .
H5 H 0.387928 0.698636 0.387100 0.175 Uiso 1 1 calc R . .
C6 C 0.4219(6) 0.5801(16) 0.577(2) 0.133(5) Uani 1 1 d . . .
H6 H 0.460009 0.585415 0.549037 0.160 Uiso 1 1 calc R . .
C7 C 0.4101(4) 0.4999(10) 0.7172(16) 0.090(3) Uani 1 1 d . . .
C8 C 0.4528(4) 0.4219(15) 0.8187(19) 0.114(4) Uani 1 1 d . . .
H8 H 0.491402 0.423927 0.794531 0.137 Uiso 1 1 calc R . .
C9 C 0.4390(5) 0.3466(18) 0.9467(17) 0.123(4) Uani 1 1 d . . .
H9 H 0.467684 0.292762 1.008788 0.147 Uiso 1 1 calc R . .
C10 C 0.3813(5) 0.3466(15) 0.9911(14) 0.109(3) Uani 1 1 d . . .
H10 H 0.372566 0.297434 1.085043 0.131 Uiso 1 1 calc R . .
C11 C 0.2661(5) 0.3538(17) 1.0735(17) 0.136(6) Uani 1 1 d . . .
H11A H 0.284729 0.407241 1.166594 0.163 Uiso 1 1 calc R . .
H11B H 0.277767 0.248619 1.080589 0.163 Uiso 1 1 calc R . .
C12 C 0.1964(6) 0.3691(15) 1.0669(18) 0.130(5) Uani 1 1 d . . .
H12A H 0.178181 0.314610 0.974079 0.156 Uiso 1 1 calc R . .
H12B H 0.182556 0.326869 1.164428 0.156 Uiso 1 1 calc R . .
C13 C 0.1825(6) 0.5190(15) 1.0547(18) 0.119(4) Uani 1 1 d . . .
H13A H 0.189972 0.556399 0.948475 0.143 Uiso 1 1 calc R . .
H13B H 0.206429 0.575862 1.135837 0.143 Uiso 1 1 calc R . .

loop_
_atom_site_aniso_label
_atom_site_aniso_U_11
_atom_site_aniso_U_22
_atom_site_aniso_U_33
_atom_site_aniso_U_23
_atom_site_aniso_U_13
_atom_site_aniso_U_12
Pb1 0.0665(2) 0.0413(3) 0.0465(2) 0.00266(12) 0.00692(15) 0.00065(13)
I1 0.1040(4) 0.0597(3) 0.0552(3) 0.0214(2) 0.0037(2) -0.0080(2)
I2 0.0626(3) 0.0816(4) 0.1028(4) -0.0011(3) 0.0030(2) -0.0010(2)
O1 0.081(4) 0.116(6) 0.107(5) 0.033(4) 0.030(3) 0.033(4)
N1 0.082(4) 0.093(6) 0.103(6) -0.023(5) 0.018(4) 0.006(4)
C1 0.078(5) 0.080(6) 0.096(6) 0.004(5) 0.017(4) 0.015(4)
C2 0.070(5) 0.063(5) 0.092(6) -0.010(4) 0.012(4) 0.004(3)
C3 0.085(5) 0.081(7) 0.100(6) 0.006(5) 0.015(5) 0.009(5)
C4 0.146(10) 0.111(10) 0.128(9) 0.040(8) 0.050(8) 0.034(8)
C5 0.150(11) 0.123(12) 0.175(14) 0.057(11) 0.075(11) 0.021(10)
C6 0.108(8) 0.105(10) 0.198(15) 0.017(9) 0.077(10) 0.007(7)
C7 0.075(5) 0.065(6) 0.135(9) -0.007(5) 0.029(6) 0.000(4)
C8 0.066(5) 0.106(9) 0.173(12) -0.012(8) 0.021(6) 0.005(5)
C9 0.079(6) 0.144(12) 0.144(10) 0.007(9) -0.001(6) 0.033(7)
C10 0.101(7) 0.108(9) 0.119(8) 0.015(7) 0.012(6) 0.031(6)
C11 0.123(8) 0.135(11) 0.161(11) 0.079(9) 0.068(8) 0.062(8)
C12 0.162(11) 0.090(9) 0.149(11) 0.015(8) 0.073(9) -0.003(8)
C13 0.110(8) 0.117(10) 0.137(10) 0.010(7) 0.054(8) 0.029(7)

loop_
_atom_type_symbol
_atom_type_description
_atom_type_scat_dispersion_real
_atom_type_scat_dispersion_imag
_atom_type_scat_source
C C 0.0181 0.0091 'International Tables Vol C Tables 4.2.6.8 and 6.1.1.4'
H H 0.0000 0.0000 'International Tables Vol C Tables 4.2.6.8 and 6.1.1.4'
I I -0.3257 6.8362 'International Tables Vol C Tables 4.2.6.8 and 6.1.1.4'
N N 0.0311 0.0180 'International Tables Vol C Tables 4.2.6.8 and 6.1.1.4'
O O 0.0492 0.0322 'International Tables Vol C Tables 4.2.6.8 and 6.1.1.4'
Pb Pb -4.0753 8.5060 'International Tables Vol C Tables 4.2.6.8 and 6.1.1.4'

loop_
_geom_angle_atom_site_label_1
_geom_angle_atom_site_label_2
_geom_angle_atom_site_label_3
_geom_angle
_geom_angle_site_symmetry_1
_geom_angle_site_symmetry_3
I1 Pb1 I1 180.0 . 3_566
I1 Pb1 I1 84.543(5) 3_566 2_556
I1 Pb1 I1 95.458(6) . 2_556
I1 Pb1 I1 84.542(6) . 4_565
I1 Pb1 I1 95.457(6) 3_566 4_565
I1 Pb1 I1 180.000(14) 4_565 2_556
I1 Pb1 I2 88.269(15) 2_556 3_566
I1 Pb1 I2 87.245(15) 3_566 3_566
I1 Pb1 I2 92.753(15) . 3_566
I1 Pb1 I2 92.754(15) 3_566 .
I1 Pb1 I2 91.731(15) 4_565 3_566
I1 Pb1 I2 88.269(15) 4_565 .
I1 Pb1 I2 87.247(15) . .
I1 Pb1 I2 91.731(15) 2_556 .
I2 Pb1 I2 180.0 . 3_566
Pb1 I1 Pb1 146.868(18) . 2_546
C1 O1 C11 118.0(8) . .
H1A N1 H1B 109.5 . .
H1A N1 H1C 109.5 . .
H1B N1 H1C 109.5 . .
C13 N1 H1A 109.5 . .
C13 N1 H1B 109.5 . .
C13 N1 H1C 109.5 . .
O1 C1 C2 114.1(8) . .
C10 C1 O1 124.4(9) . .
C10 C1 C2 121.5(9) . .
C3 C2 C1 122.7(8) . .
C3 C2 C7 120.5(9) . .
C7 C2 C1 116.8(9) . .
C2 C3 H3 120.3 . .
C4 C3 C2 119.3(10) . .
C4 C3 H3 120.3 . .
C3 C4 H4 119.1 . .
C3 C4 C5 121.7(13) . .
C5 C4 H4 119.1 . .
C4 C5 H5 120.0 . .
C6 C5 C4 120.1(12) . .
C6 C5 H5 120.0 . .
C5 C6 H6 119.1 . .
C5 C6 C7 121.8(11) . .
C7 C6 H6 119.1 . .
C6 C7 C2 116.5(11) . .
C6 C7 C8 124.1(11) . .
C8 C7 C2 119.4(11) . .
C7 C8 H8 119.3 . .
C9 C8 C7 121.4(10) . .
C9 C8 H8 119.3 . .
C8 C9 H9 119.6 . .
C8 C9 C10 120.8(11) . .
C10 C9 H9 119.6 . .
C1 C10 C9 120.0(11) . .
C1 C10 H10 120.0 . .
C9 C10 H10 120.0 . .
O1 C11 H11A 110.7 . .
O1 C11 H11B 110.7 . .
O1 C11 C12 105.4(9) . .
H11A C11 H11B 108.8 . .
C12 C11 H11A 110.7 . .
C12 C11 H11B 110.7 . .
C11 C12 H12A 110.1 . .
C11 C12 H12B 110.1 . .
H12A C12 H12B 108.4 . .
C13 C12 C11 108.1(12) . .
C13 C12 H12A 110.1 . .
C13 C12 H12B 110.1 . .
N1 C13 H13A 109.8 . .
N1 C13 H13B 109.8 . .
C12 C13 N1 109.3(12) . .
C12 C13 H13A 109.8 . .
C12 C13 H13B 109.8 . .
H13A C13 H13B 108.3 . .

loop_
_geom_bond_atom_site_label_1
_geom_bond_atom_site_label_2
_geom_bond_distance
_geom_bond_site_symmetry_2
Pb1 I1 3.1576(4) .
Pb1 I1 3.1688(5) 4_565
Pb1 I1 3.1576(4) 3_566
Pb1 I1 3.1688(5) 2_556
Pb1 I2 3.1873(5) .
Pb1 I2 3.1874(5) 3_566
O1 C1 1.365(10) .
O1 C11 1.425(12) .
N1 H1A 0.8900 .
N1 H1B 0.8900 .
N1 H1C 0.8900 .
N1 C13 1.496(14) .
C1 C2 1.429(13) .
C1 C10 1.347(14) .
C2 C3 1.408(13) .
C2 C7 1.418(13) .
C3 H3 0.9300 .
C3 C4 1.343(14) .
C4 H4 0.9300 .
C4 C5 1.376(19) .
C5 H5 0.9300 .
C5 C6 1.35(2) .
C6 H6 0.9300 .
C6 C7 1.411(17) .
C7 C8 1.415(17) .
C8 H8 0.9300 .
C8 C9 1.315(17) .
C9 H9 0.9300 .
C9 C10 1.412(16) .
C10 H10 0.9300 .
C11 H11A 0.9700 .
C11 H11B 0.9700 .
C11 C12 1.608(18) .
C12 H12A 0.9700 .
C12 H12B 0.9700 .
C12 C13 1.368(16) .
C13 H13A 0.9700 .
C13 H13B 0.9700 .
